data_1571020
loop_
_publ_author_name
'Durin, Gabriel'
'Romero, R. Martin'
'Godou, Timoth\'e'
'Chauvier, Cl\'ement'
'Thu\'ery, Pierre'
'Nicolas, Emmanuel'
'Cantat, Thibault'

_publ_section_title
;
 Formoxyboranes as hydroborane surrogates for the catalytic reduction of
 carbonyls through transfer hydroboration
;
_journal_issue 7
_journal_name_full 'Catalysis Science &amp; Technology'
_journal_page_first 1848
_journal_page_last 1853
_journal_paper_doi 10.1039/D3CY01702H
_journal_volume 14
_journal_year 2024
_chemical_formula_sum 'C94 H170 B6 O16'
_chemical_formula_weight 1621.15
_space_group_crystal_system triclinic
_space_group_IT_number 2
_space_group_name_Hall '-P 1'
_space_group_name_H-M_alt 'P -1'
_atom_sites_solution_hydrogens mixed
_audit_creation_method SHELXL-2014
_audit_update_record
;
2023-07-25 deposited with the CCDC.	2024-02-13 downloaded from the CCDC.
;
_cell_angle_alpha 97.730(3)
_cell_angle_beta 108.931(2)
_cell_angle_gamma 98.573(3)
_cell_formula_units_Z 1
_cell_length_a 11.5184(6)
_cell_length_b 14.6526(7)
_cell_length_c 16.1480(9)
_cell_measurement_reflns_used 123007
_cell_measurement_temperature 200(2)
_cell_measurement_theta_max 25.68
_cell_measurement_theta_min 3.01
_cell_volume 2500.0(2)
_computing_cell_refinement 'HKL2000 (Otwinowski & Minor, 1997)'
_computing_data_collection 'COLLECT (Nonius, 1998)'
_computing_data_reduction 'HKL2000 (Otwinowski & Minor, 1997)'
_computing_molecular_graphics 'SHELXTL (Sheldrick, 2008)'
_computing_publication_material 'SHELXTL (Sheldrick, 2008); PLATON (Spek, 2003)'
_computing_structure_refinement 'SHELXL (Sheldrick, 2015)'
_computing_structure_solution 'SHELXT (Sheldrick, 2015)'
_diffrn_ambient_temperature 200(2)
_diffrn_measured_fraction_theta_full 0.995
_diffrn_measured_fraction_theta_max 0.995
_diffrn_measurement_device_type 'Nonius Kappa-CCD area-detector diffractometer'
_diffrn_measurement_method '2 \f and 11 \w scans with 2\% steps (672 frames)'
_diffrn_radiation_monochromator graphite
_diffrn_radiation_source 'fine-focus sealed tube'
_diffrn_radiation_type MoK\a
_diffrn_radiation_wavelength 0.71073
_diffrn_reflns_av_R_equivalents 0.0253
_diffrn_reflns_av_unetI/netI 0.0341
_diffrn_reflns_Laue_measured_fraction_full 0.995
_diffrn_reflns_Laue_measured_fraction_max 0.995
_diffrn_reflns_limit_h_max 14
_diffrn_reflns_limit_h_min -14
_diffrn_reflns_limit_k_max 17
_diffrn_reflns_limit_k_min -17
_diffrn_reflns_limit_l_max 19
_diffrn_reflns_limit_l_min -19
_diffrn_reflns_number 123007
_diffrn_reflns_point_group_measured_fraction_full 0.995
_diffrn_reflns_point_group_measured_fraction_max 0.995
_diffrn_reflns_theta_full 25.242
_diffrn_reflns_theta_max 25.681
_diffrn_reflns_theta_min 3.008
_diffrn_standards_decay_% 0
_diffrn_standards_interval_time 0
_diffrn_standards_number 0
_exptl_absorpt_coefficient_mu 0.070
_exptl_absorpt_correction_type none
_exptl_crystal_colour colourless
_exptl_crystal_density_diffrn 1.077
_exptl_crystal_description irregular
_exptl_crystal_F_000 892
_exptl_crystal_size_max 0.24
_exptl_crystal_size_mid 0.18
_exptl_crystal_size_min 0.15
_refine_diff_density_max 0.502
_refine_diff_density_min -0.484
_refine_diff_density_rms 0.039
_refine_ls_extinction_method none
_refine_ls_goodness_of_fit_ref 1.066
_refine_ls_hydrogen_treatment constr
_refine_ls_matrix_type full
_refine_ls_number_parameters 588
_refine_ls_number_reflns 9438
_refine_ls_number_restraints 212
_refine_ls_restrained_S_all 1.150
_refine_ls_R_factor_all 0.0833
_refine_ls_R_factor_gt 0.0643
_refine_ls_shift/su_max 0.000
_refine_ls_shift/su_mean 0.000
_refine_ls_structure_factor_coef Fsqd
_refine_ls_weighting_details 'w=1/[\s^2^(Fo^2^)+(0.1126P)^2^+0.5003P] where P=(Fo^2^+2Fc^2^)/3'
_refine_ls_weighting_scheme calc
_refine_ls_wR_factor_gt 0.1854
_refine_ls_wR_factor_ref 0.2003
_reflns_Friedel_coverage 0.000
_reflns_number_gt 7006
_reflns_number_total 9438
_reflns_threshold_expression 'I > 2\s(I)'
_cod_data_source_file d3cy01702h3.cif
_cod_data_source_block hexamer
_cod_depositor_comments 'Adding full bibliography for 1571020--1571024.cif.'
_cod_database_code 1571020
_shelx_space_group_comment
;
The symmetry employed for this shelxl refinement is uniquely defined
by the following loop, which should always be used as a source of
symmetry information in preference to the above space-group names.
They are only intended as comments.
;
_shelxl_version_number 2014-3

loop_
_space_group_symop_operation_xyz
'x, y, z'
'-x, -y, -z'

loop_
_atom_site_label
_atom_site_type_symbol
_atom_site_fract_x
_atom_site_fract_y
_atom_site_fract_z
_atom_site_U_iso_or_equiv
_atom_site_adp_type
_atom_site_occupancy
_atom_site_site_symmetry_order
_atom_site_calc_flag
_atom_site_refinement_flags_posn
_atom_site_refinement_flags_adp
_atom_site_refinement_flags_occupancy
_atom_site_disorder_assembly
_atom_site_disorder_group
O1 O 0.47012(12) 0.23120(8) 0.37864(8) 0.0452(3) Uani 1 1 d . . . . .
O2 O 0.45372(11) 0.34135(8) 0.30089(8) 0.0409(3) Uani 1 1 d . . . . .
O3 O 0.45373(12) 0.49058(8) 0.25324(8) 0.0408(3) Uani 1 1 d . . . . .
O4 O 0.46819(14) 0.61472(8) 0.35259(8) 0.0499(3) Uani 1 1 d . . . . .
O5 O 0.48822(12) 0.78237(8) 0.37264(8) 0.0426(3) Uani 1 1 d . . . . .
O6 O 0.50196(12) 0.85690(8) 0.50268(8) 0.0439(3) Uani 1 1 d . . . . .
B1 B 0.4967(2) 0.13288(14) 0.40033(13) 0.0433(5) Uani 1 1 d . . . . .
B2 B 0.4446(2) 0.38468(14) 0.21638(13) 0.0403(4) Uani 1 1 d . . . . .
B3 B 0.4603(2) 0.69423(13) 0.29690(13) 0.0395(4) Uani 1 1 d . . . . .
C1 C 0.48178(17) 0.26332(12) 0.31278(11) 0.0406(4) Uani 1 1 d . . . . .
H1 H 0.5115 0.2290 0.2724 0.049 Uiso 1 1 calc R U . . .
C2 C 0.46470(19) 0.52829(12) 0.32931(12) 0.0453(4) Uani 1 1 d . . . . .
H2 H 0.4709 0.4899 0.3729 0.054 Uiso 1 1 calc R U . . .
C3 C 0.48831(16) 0.78167(12) 0.44977(11) 0.0396(4) Uani 1 1 d . . . . .
H3 H 0.4779 0.7234 0.4688 0.048 Uiso 1 1 calc R U . . .
C4 C 0.63289(19) 0.12334(12) 0.39990(13) 0.0465(4) Uani 1 1 d . . . . .
H4 H 0.6298 0.1197 0.3369 0.056 Uiso 1 1 calc R U . . .
C5 C 0.7380(2) 0.20751(15) 0.45737(16) 0.0596(5) Uani 1 1 d . . . . .
H5A H 0.7182 0.2655 0.4358 0.072 Uiso 1 1 calc R U . . .
H5B H 0.7407 0.2149 0.5198 0.072 Uiso 1 1 calc R U . . .
C6 C 0.8665(2) 0.19698(19) 0.4554(2) 0.0765(7) Uani 1 1 d . . . . .
H6A H 0.8675 0.1976 0.3944 0.092 Uiso 1 1 calc R U . . .
H6B H 0.9306 0.2511 0.4965 0.092 Uiso 1 1 calc R U . . .
C7 C 0.8992(3) 0.1063(2) 0.4827(2) 0.0878(8) Uani 1 1 d . . . . .
H7A H 0.9097 0.1093 0.5464 0.105 Uiso 1 1 calc R U . . .
H7B H 0.9798 0.0990 0.4756 0.105 Uiso 1 1 calc R U . . .
C8 C 0.7970(3) 0.02163(19) 0.4260(2) 0.0817(8) Uani 1 1 d . . . . .
H8A H 0.7945 0.0139 0.3636 0.098 Uiso 1 1 calc R U . . .
H8B H 0.8176 -0.0358 0.4483 0.098 Uiso 1 1 calc R U . . .
C9 C 0.6690(2) 0.03247(15) 0.42827(17) 0.0594(5) Uani 1 1 d . . . . .
H9A H 0.6688 0.0324 0.4895 0.071 Uiso 1 1 calc R U . . .
H9B H 0.6051 -0.0222 0.3880 0.071 Uiso 1 1 calc R U . . .
C10 C 0.37592(19) 0.05274(13) 0.34141(12) 0.0483(5) Uani 1 1 d . . . . .
H10 H 0.3879 -0.0053 0.3667 0.058 Uiso 1 1 calc R U . . .
C11 C 0.3623(3) 0.02672(16) 0.24290(14) 0.0661(6) Uani 1 1 d . . . . .
H11A H 0.4385 0.0056 0.2391 0.079 Uiso 1 1 calc R U . . .
H11B H 0.3553 0.0832 0.2157 0.079 Uiso 1 1 calc R U . . .
C12 C 0.2464(3) -0.05178(19) 0.18988(18) 0.0860(9) Uani 1 1 d . . . . .
H12A H 0.2377 -0.0629 0.1261 0.103 Uiso 1 1 calc R U . . .
H12B H 0.2588 -0.1108 0.2118 0.103 Uiso 1 1 calc R U . . .
C13 C 0.1274(3) -0.0276(2) 0.19829(19) 0.0882(9) Uani 1 1 d . . . . .
H13A H 0.0566 -0.0814 0.1664 0.106 Uiso 1 1 calc R U . . .
H13B H 0.1093 0.0271 0.1701 0.106 Uiso 1 1 calc R U . . .
C14 C 0.1392(2) -0.0046(2) 0.29512(19) 0.0814(8) Uani 1 1 d . . . . .
H14A H 0.1483 -0.0614 0.3216 0.098 Uiso 1 1 calc R U . . .
H14B H 0.0620 0.0146 0.2990 0.098 Uiso 1 1 calc R U . . .
C15 C 0.2520(2) 0.07434(17) 0.34790(17) 0.0656(6) Uani 1 1 d . . . . .
H15A H 0.2593 0.0854 0.4114 0.079 Uiso 1 1 calc R U . . .
H15B H 0.2380 0.1329 0.3255 0.079 Uiso 1 1 calc R U . . .
C16 C 0.5629(2) 0.37796(14) 0.18613(14) 0.0512(5) Uani 1 1 d . . . . .
H16 H 0.5583 0.3097 0.1650 0.061 Uiso 1 1 calc R U . . .
C17 C 0.5561(3) 0.42671(18) 0.10673(19) 0.0790(8) Uani 1 1 d . . . . .
H17A H 0.4764 0.3983 0.0569 0.095 Uiso 1 1 calc R U . . .
H17B H 0.5565 0.4942 0.1245 0.095 Uiso 1 1 calc R U . . .
C18 C 0.6664(4) 0.4177(2) 0.0749(3) 0.1122(13) Uani 1 1 d . . . . .
H18A H 0.6588 0.3509 0.0490 0.135 Uiso 1 1 calc R U . . .
H18B H 0.6627 0.4546 0.0274 0.135 Uiso 1 1 calc R U . . .
C19 C 0.7917(5) 0.4521(3) 0.1500(4) 0.143(2) Uani 1 1 d . . . . .
H19A H 0.8048 0.5210 0.1701 0.171 Uiso 1 1 calc R U . . .
H19B H 0.8595 0.4398 0.1277 0.171 Uiso 1 1 calc R U . . .
C20 C 0.7990(3) 0.4041(3) 0.2286(3) 0.1196(14) Uani 1 1 d . . . . .
H20A H 0.8794 0.4316 0.2779 0.143 Uiso 1 1 calc R U . . .
H20B H 0.7963 0.3362 0.2106 0.143 Uiso 1 1 calc R U . . .
C21 C 0.6906(2) 0.4157(2) 0.2608(2) 0.0756(7) Uani 1 1 d . . . . .
H21A H 0.6980 0.4833 0.2838 0.091 Uiso 1 1 calc R U . . .
H21B H 0.6958 0.3819 0.3105 0.091 Uiso 1 1 calc R U . . .
C22 C 0.30657(18) 0.34523(13) 0.14401(12) 0.0463(4) Uani 1 1 d . . . . .
H22 H 0.2922 0.3901 0.1020 0.056 Uiso 1 1 calc R U . . .
C23 C 0.2921(2) 0.24809(15) 0.08708(15) 0.0603(6) Uani 1 1 d . . . . .
H23A H 0.3563 0.2515 0.0585 0.072 Uiso 1 1 calc R U . . .
H23B H 0.3067 0.2014 0.1264 0.072 Uiso 1 1 calc R U . . .
C24 C 0.1619(3) 0.21522(19) 0.01491(18) 0.0806(8) Uani 1 1 d . . . . .
H24A H 0.1509 0.2575 -0.0288 0.097 Uiso 1 1 calc R U . . .
H24B H 0.1546 0.1509 -0.0173 0.097 Uiso 1 1 calc R U . . .
C25 C 0.0600(3) 0.2150(2) 0.0550(2) 0.0875(9) Uani 1 1 d . . . . .
H25A H 0.0647 0.1668 0.0928 0.105 Uiso 1 1 calc R U . . .
H25B H -0.0229 0.1977 0.0064 0.105 Uiso 1 1 calc R U . . .
C26 C 0.0716(2) 0.31023(18) 0.11099(18) 0.0727(7) Uani 1 1 d . . . . .
H26A H 0.0070 0.3060 0.1393 0.087 Uiso 1 1 calc R U . . .
H26B H 0.0570 0.3573 0.0721 0.087 Uiso 1 1 calc R U . . .
C27 C 0.20169(19) 0.34195(16) 0.18318(14) 0.0557(5) Uani 1 1 d . . . . .
H27A H 0.2125 0.2981 0.2254 0.067 Uiso 1 1 calc R U . . .
H27B H 0.2084 0.4053 0.2170 0.067 Uiso 1 1 calc R U . . .
C28 C 0.57115(17) 0.70647(13) 0.25746(12) 0.0430(4) Uani 1 1 d . . . . .
H28 H 0.5559 0.6479 0.2125 0.052 Uiso 1 1 calc R U . . .
C29 C 0.5713(2) 0.78883(16) 0.20796(16) 0.0608(6) Uani 1 1 d . . . . .
H29A H 0.5845 0.8483 0.2501 0.073 Uiso 1 1 calc R U . . .
H29B H 0.4887 0.7803 0.1601 0.073 Uiso 1 1 calc R U . . .
C30 C 0.6748(3) 0.7954(2) 0.1670(2) 0.0828(8) Uani 1 1 d . . . . .
H30A H 0.6571 0.7385 0.1206 0.099 Uiso 1 1 calc R U . . .
H30B H 0.6748 0.8508 0.1379 0.099 Uiso 1 1 calc R U . . .
C31 C 0.8030(3) 0.8042(2) 0.2371(2) 0.0876(9) Uani 1 1 d . . . . .
H31A H 0.8665 0.8041 0.2080 0.105 Uiso 1 1 calc R U . . .
H31B H 0.8251 0.8649 0.2796 0.105 Uiso 1 1 calc R U . . .
C32 C 0.8055(2) 0.7247(2) 0.2874(2) 0.0801(8) Uani 1 1 d . . . . .
H32A H 0.8879 0.7355 0.3360 0.096 Uiso 1 1 calc R U . . .
H32B H 0.7952 0.6650 0.2465 0.096 Uiso 1 1 calc R U . . .
C33 C 0.70224(19) 0.71607(17) 0.32710(15) 0.0602(5) Uani 1 1 d . . . . .
H33A H 0.7194 0.7724 0.3740 0.072 Uiso 1 1 calc R U . . .
H33B H 0.7036 0.6604 0.3557 0.072 Uiso 1 1 calc R U . . .
C34 C 0.31932(17) 0.68710(13) 0.23163(13) 0.0460(4) Uani 1 1 d . . . . .
H34 H 0.3168 0.7504 0.2153 0.055 Uiso 1 1 calc R U . . .
C35 C 0.2196(2) 0.6699(2) 0.27394(17) 0.0823(8) Uani 1 1 d . . . . .
H35A H 0.2426 0.7182 0.3289 0.099 Uiso 1 1 calc R U . . .
H35B H 0.2176 0.6076 0.2912 0.099 Uiso 1 1 calc R U . . .
C36 C 0.0884(2) 0.6733(2) 0.2111(2) 0.0907(9) Uani 1 1 d . . . . .
H36A H 0.0265 0.6579 0.2402 0.109 Uiso 1 1 calc R U . . .
H36B H 0.0873 0.7377 0.1991 0.109 Uiso 1 1 calc R U . . .
C37 C 0.0521(2) 0.60510(19) 0.12464(18) 0.0731(7) Uani 1 1 d . . . . .
H37A H -0.0302 0.6118 0.0840 0.088 Uiso 1 1 calc R U . . .
H37B H 0.0434 0.5401 0.1358 0.088 Uiso 1 1 calc R U . . .
C38 C 0.1486(2) 0.6218(2) 0.08079(17) 0.0715(7) Uani 1 1 d . . . . .
H38A H 0.1511 0.6844 0.0640 0.086 Uiso 1 1 calc R U . . .
H38B H 0.1245 0.5737 0.0256 0.086 Uiso 1 1 calc R U . . .
C39 C 0.2775(2) 0.61711(16) 0.14318(13) 0.0561(5) Uani 1 1 d . . . . .
H39A H 0.3392 0.6302 0.1134 0.067 Uiso 1 1 calc R U . . .
H39B H 0.2763 0.5526 0.1554 0.067 Uiso 1 1 calc R U . . .
O7A O 0.3364(5) 0.4485(3) 0.4652(4) 0.0920(13) Uani 0.603(7) 1 d D U P . .
O7B O 0.3008(9) 0.4686(6) 0.4793(8) 0.128(3) Uani 0.397(7) 1 d D U P . .
C40A C 0.2786(5) 0.5249(4) 0.4834(4) 0.0848(15) Uani 0.603(7) 1 d D U P . .
H40A H 0.3155 0.5565 0.5470 0.102 Uiso 0.603(7) 1 d R U P . .
H40B H 0.2870 0.5713 0.4454 0.102 Uiso 0.603(7) 1 d R U P . .
C40B C 0.1858(10) 0.5096(7) 0.4711(9) 0.118(3) Uani 0.397(7) 1 d D U P . .
H40C H 0.1498 0.5261 0.4140 0.141 Uiso 0.397(7) 1 d R U P . .
H40D H 0.2025 0.5631 0.5178 0.141 Uiso 0.397(7) 1 d R U P . .
C41A C 0.1391(7) 0.4736(5) 0.4478(8) 0.147(3) Uani 0.603(7) 1 d D U P . .
H41A H 0.0823 0.5031 0.4041 0.177 Uiso 0.603(7) 1 d R U P . .
H41B H 0.1149 0.4767 0.5015 0.177 Uiso 0.603(7) 1 d R U P . .
C41B C 0.1037(10) 0.4261(6) 0.4835(7) 0.122(3) Uani 0.397(7) 1 d D U P . .
H41C H 0.0177 0.4306 0.4710 0.146 Uiso 0.397(7) 1 d R U P . .
H41D H 0.1379 0.4080 0.5401 0.146 Uiso 0.397(7) 1 d R U P . .
C42 C 0.1276(4) 0.3688(4) 0.4114(4) 0.1689(19) Uani 1 1 d D U . . .
H42A H 0.0829 0.3245 0.4375 0.203 Uiso 0.603(7) 1 d R U P . .
H42B H 0.0848 0.3557 0.3458 0.203 Uiso 0.603(7) 1 d R U P . .
H42C H 0.1066 0.3972 0.3597 0.203 Uiso 0.397(7) 1 d R U P . .
H42D H 0.0770 0.3065 0.3959 0.203 Uiso 0.397(7) 1 d R U P . .
C43 C 0.2598(4) 0.3650(3) 0.4407(2) 0.1077(10) Uani 1 1 d D U . . .
H43A H 0.2817 0.3282 0.4887 0.129 Uiso 0.603(7) 1 d R U P . .
H43B H 0.2734 0.3316 0.3882 0.129 Uiso 0.603(7) 1 d R U P . .
H43C H 0.2819 0.3274 0.4855 0.129 Uiso 0.397(7) 1 d R U P . .
H43D H 0.2888 0.3456 0.3930 0.129 Uiso 0.397(7) 1 d R U P . .
O8A O 0.2954(13) 0.8711(8) 0.8163(7) 0.203(3) Uani 0.532(8) 1 d D U P . .
O8B O 0.3718(12) 0.8547(7) 0.8378(7) 0.166(3) Uani 0.468(8) 1 d D U P . .
C44A C 0.4093(13) 0.8948(11) 0.8951(9) 0.180(3) Uani 0.532(8) 1 d D U P . .
H44A H 0.4635 0.9557 0.9100 0.216 Uiso 0.532(8) 1 d R U P . .
H44B H 0.4597 0.8478 0.9033 0.216 Uiso 0.532(8) 1 d R U P . .
C44B C 0.4043(11) 0.8604(9) 0.9333(7) 0.162(3) Uani 0.468(8) 1 d D U P . .
H44C H 0.4799 0.9114 0.9607 0.194 Uiso 0.468(8) 1 d R U P . .
H44D H 0.4297 0.8012 0.9480 0.194 Uiso 0.468(8) 1 d R U P . .
C45A C 0.3550(12) 0.8998(11) 0.9687(9) 0.195(3) Uani 0.532(8) 1 d D U P . .
H45A H 0.3985 0.9305 1.0299 0.234 Uiso 0.532(8) 1 d R U P . .
H45B H 0.3129 0.8369 0.9651 0.234 Uiso 0.532(8) 1 d R U P . .
C45B C 0.2933(14) 0.8639(11) 0.9634(10) 0.181(3) Uani 0.468(8) 1 d D U P . .
H45C H 0.3443 0.9133 1.0129 0.217 Uiso 0.468(8) 1 d R U P . .
H45D H 0.2511 0.8162 0.9851 0.217 Uiso 0.468(8) 1 d R U P . .
C46 C 0.2449(8) 0.9388(6) 0.9170(6) 0.214(2) Uani 1 1 d D U . . .
H46A H 0.2875 1.0033 0.9289 0.257 Uiso 0.532(8) 1 d R U P . .
H46B H 0.1708 0.9368 0.9323 0.257 Uiso 0.532(8) 1 d R U P . .
H46C H 0.2465 1.0037 0.9376 0.257 Uiso 0.468(8) 1 d R U P . .
H46D H 0.1613 0.9028 0.9008 0.257 Uiso 0.468(8) 1 d R U P . .
C47A C 0.1842(14) 0.8942(10) 0.8236(8) 0.210(4) Uani 0.532(8) 1 d D U P . .
H47A H 0.1161 0.8406 0.8049 0.252 Uiso 0.532(8) 1 d R U P . .
H47B H 0.1625 0.9390 0.7859 0.252 Uiso 0.532(8) 1 d R U P . .
C47B C 0.3019(19) 0.9297(11) 0.8410(10) 0.199(3) Uani 0.468(8) 1 d D U P . .
H47C H 0.2314 0.9112 0.7861 0.238 Uiso 0.468(8) 1 d R U P . .
H47D H 0.3483 0.9895 0.8402 0.238 Uiso 0.468(8) 1 d R U P . .

loop_
_atom_site_aniso_label
_atom_site_aniso_U_11
_atom_site_aniso_U_22
_atom_site_aniso_U_33
_atom_site_aniso_U_23
_atom_site_aniso_U_13
_atom_site_aniso_U_12
O1 0.0658(8) 0.0342(6) 0.0387(7) 0.0100(5) 0.0200(6) 0.0136(6)
O2 0.0535(7) 0.0341(6) 0.0372(6) 0.0096(5) 0.0161(5) 0.0125(5)
O3 0.0545(7) 0.0349(6) 0.0349(6) 0.0077(5) 0.0168(5) 0.0117(5)
O4 0.0799(9) 0.0343(7) 0.0412(7) 0.0086(5) 0.0276(7) 0.0139(6)
O5 0.0590(8) 0.0348(6) 0.0381(7) 0.0074(5) 0.0224(6) 0.0095(5)
O6 0.0622(8) 0.0333(6) 0.0375(7) 0.0061(5) 0.0198(6) 0.0100(5)
B1 0.0645(13) 0.0315(9) 0.0359(10) 0.0074(8) 0.0189(9) 0.0122(9)
B2 0.0546(12) 0.0358(10) 0.0338(10) 0.0077(8) 0.0179(9) 0.0131(8)
B3 0.0518(11) 0.0326(9) 0.0363(10) 0.0070(8) 0.0178(9) 0.0098(8)
C1 0.0491(10) 0.0342(9) 0.0362(9) 0.0045(7) 0.0132(8) 0.0076(7)
C2 0.0649(12) 0.0366(9) 0.0387(10) 0.0106(8) 0.0210(9) 0.0138(8)
C3 0.0475(10) 0.0336(9) 0.0397(9) 0.0077(7) 0.0176(8) 0.0086(7)
C4 0.0634(12) 0.0380(9) 0.0411(10) 0.0089(8) 0.0210(9) 0.0126(8)
C5 0.0619(13) 0.0479(11) 0.0681(14) 0.0093(10) 0.0238(11) 0.0079(9)
C6 0.0624(14) 0.0760(16) 0.0891(19) 0.0167(14) 0.0275(13) 0.0060(12)
C7 0.0653(16) 0.093(2) 0.112(2) 0.0311(18) 0.0308(16) 0.0282(14)
C8 0.0800(17) 0.0680(16) 0.111(2) 0.0258(15) 0.0396(16) 0.0354(14)
C9 0.0690(14) 0.0456(11) 0.0703(14) 0.0173(10) 0.0276(11) 0.0192(10)
C10 0.0636(12) 0.0363(9) 0.0423(10) 0.0075(8) 0.0153(9) 0.0102(8)
C11 0.0893(17) 0.0518(12) 0.0460(12) -0.0014(9) 0.0189(11) 0.0014(11)
C12 0.114(2) 0.0586(14) 0.0574(15) -0.0089(11) 0.0124(15) -0.0072(14)
C13 0.0838(19) 0.0692(16) 0.0752(18) 0.0082(13) -0.0076(14) -0.0080(14)
C14 0.0621(15) 0.0795(17) 0.0852(19) 0.0120(14) 0.0108(13) 0.0000(12)
C15 0.0622(14) 0.0612(13) 0.0653(14) 0.0056(11) 0.0153(11) 0.0105(11)
C16 0.0629(12) 0.0431(10) 0.0552(12) 0.0070(9) 0.0316(10) 0.0117(9)
C17 0.129(2) 0.0641(14) 0.0824(17) 0.0274(13) 0.0768(18) 0.0323(15)
C18 0.177(4) 0.084(2) 0.138(3) 0.031(2) 0.131(3) 0.037(2)
C19 0.147(4) 0.091(2) 0.236(6) -0.005(3) 0.156(4) -0.003(2)
C20 0.0675(18) 0.121(3) 0.170(4) -0.012(3) 0.066(2) 0.0020(18)
C21 0.0538(13) 0.0777(16) 0.0917(19) -0.0009(14) 0.0318(13) 0.0043(11)
C22 0.0564(11) 0.0421(10) 0.0373(9) 0.0062(8) 0.0113(8) 0.0142(8)
C23 0.0647(13) 0.0502(11) 0.0504(12) -0.0043(9) 0.0040(10) 0.0145(10)
C24 0.0763(17) 0.0669(15) 0.0661(15) -0.0133(12) -0.0089(13) 0.0182(12)
C25 0.0627(15) 0.0699(16) 0.091(2) 0.0009(14) -0.0134(14) 0.0039(12)
C26 0.0529(13) 0.0748(16) 0.0774(16) 0.0111(13) 0.0067(12) 0.0137(11)
C27 0.0490(11) 0.0589(12) 0.0544(12) 0.0095(10) 0.0123(9) 0.0115(9)
C28 0.0476(10) 0.0411(9) 0.0414(9) 0.0060(8) 0.0183(8) 0.0083(8)
C29 0.0696(14) 0.0605(13) 0.0633(13) 0.0237(11) 0.0345(11) 0.0108(10)
C30 0.094(2) 0.0881(18) 0.0843(18) 0.0256(15) 0.0587(17) 0.0048(15)
C31 0.0750(17) 0.0846(19) 0.108(2) -0.0072(16) 0.0600(17) -0.0103(14)
C32 0.0511(13) 0.0874(18) 0.097(2) -0.0024(15) 0.0296(13) 0.0088(12)
C33 0.0496(12) 0.0666(13) 0.0610(13) 0.0075(11) 0.0169(10) 0.0119(10)
C34 0.0469(10) 0.0423(10) 0.0500(11) 0.0076(8) 0.0182(8) 0.0109(8)
C35 0.0531(13) 0.124(2) 0.0621(15) -0.0104(15) 0.0285(12) 0.0005(14)
C36 0.0495(13) 0.111(2) 0.106(2) -0.0072(18) 0.0341(14) 0.0110(14)
C37 0.0482(12) 0.0729(15) 0.0854(17) 0.0160(13) 0.0075(12) 0.0100(11)
C38 0.0555(13) 0.0886(17) 0.0601(14) 0.0158(12) 0.0041(11) 0.0192(12)
C39 0.0518(11) 0.0685(13) 0.0428(11) 0.0062(9) 0.0088(9) 0.0192(10)
O7A 0.087(3) 0.094(3) 0.112(3) 0.017(2) 0.058(2) 0.0215(19)
O7B 0.095(4) 0.131(5) 0.143(4) 0.013(4) 0.041(4) -0.005(4)
C40A 0.092(3) 0.073(3) 0.099(3) 0.009(3) 0.050(3) 0.016(3)
C40B 0.109(5) 0.088(4) 0.139(5) 0.015(4) 0.038(5) -0.012(4)
C41A 0.098(4) 0.157(5) 0.179(5) 0.000(4) 0.051(4) 0.027(4)
C41B 0.096(5) 0.117(5) 0.156(6) 0.027(5) 0.057(4) 0.002(4)
C42 0.120(3) 0.186(4) 0.174(4) 0.003(3) 0.057(3) -0.032(3)
C43 0.126(3) 0.114(3) 0.084(2) 0.0193(18) 0.0393(19) 0.022(2)
O8A 0.281(7) 0.194(6) 0.186(5) 0.064(5) 0.126(6) 0.083(6)
O8B 0.250(6) 0.151(5) 0.187(5) 0.072(4) 0.150(5) 0.108(4)
C44A 0.255(6) 0.167(6) 0.185(6) 0.044(5) 0.140(6) 0.097(5)
C44B 0.242(6) 0.142(6) 0.189(6) 0.045(5) 0.162(5) 0.093(5)
C45A 0.254(7) 0.183(6) 0.209(6) 0.057(5) 0.140(6) 0.076(5)
C45B 0.242(7) 0.170(6) 0.216(6) 0.066(5) 0.165(6) 0.082(6)
C46 0.265(6) 0.193(5) 0.241(5) 0.071(4) 0.137(5) 0.079(4)
C47A 0.259(8) 0.213(6) 0.205(6) 0.088(6) 0.117(7) 0.067(6)
C47B 0.273(7) 0.184(6) 0.199(6) 0.070(5) 0.129(6) 0.094(5)

loop_
_atom_type_symbol
_atom_type_description
_atom_type_scat_dispersion_real
_atom_type_scat_dispersion_imag
_atom_type_scat_source
C C 0.0033 0.0016 'International Tables Vol C Tables 4.2.6.8 and 6.1.1.4'
H H 0.0000 0.0000 'International Tables Vol C Tables 4.2.6.8 and 6.1.1.4'
B B 0.0013 0.0007 'International Tables Vol C Tables 4.2.6.8 and 6.1.1.4'
O O 0.0106 0.0060 'International Tables Vol C Tables 4.2.6.8 and 6.1.1.4'

loop_
_geom_angle_atom_site_label_1
_geom_angle_atom_site_label_2
_geom_angle_atom_site_label_3
_geom_angle
_geom_angle_site_symmetry_1
_geom_angle_site_symmetry_3
_geom_angle_publ_flag
C1 O1 B1 125.10(14) . . ?
C1 O2 B2 125.80(14) . . ?
C2 O3 B2 128.39(14) . . ?
C2 O4 B3 129.80(14) . . ?
C3 O5 B3 126.56(13) . . ?
C3 O6 B1 126.84(14) . 2_666 ?
O6 B1 O1 101.18(13) 2_666 . ?
O6 B1 C4 109.10(15) 2_666 . ?
O1 B1 C4 109.71(15) . . ?
O6 B1 C10 105.79(15) 2_666 . ?
O1 B1 C10 108.70(15) . . ?
C4 B1 C10 120.58(16) . . ?
O3 B2 O2 101.28(13) . . ?
O3 B2 C16 107.49(15) . . ?
O2 B2 C16 112.11(15) . . ?
O3 B2 C22 107.35(14) . . ?
O2 B2 C22 108.31(15) . . ?
C16 B2 C22 118.75(16) . . ?
O4 B3 O5 100.15(13) . . ?
O4 B3 C28 111.66(14) . . ?
O5 B3 C28 107.38(14) . . ?
O4 B3 C34 111.16(15) . . ?
O5 B3 C34 105.55(14) . . ?
C28 B3 C34 118.93(15) . . ?
O2 C1 O1 119.25(16) . . ?
O2 C1 H1 120.4 . . ?
O1 C1 H1 120.4 . . ?
O3 C2 O4 123.95(16) . . ?
O3 C2 H2 118.0 . . ?
O4 C2 H2 118.0 . . ?
O5 C3 O6 120.96(15) . . ?
O5 C3 H3 119.5 . . ?
O6 C3 H3 119.5 . . ?
C9 C4 C5 108.88(17) . . ?
C9 C4 B1 112.26(16) . . ?
C5 C4 B1 114.18(16) . . ?
C9 C4 H4 107.0 . . ?
C5 C4 H4 107.0 . . ?
B1 C4 H4 107.0 . . ?
C6 C5 C4 113.15(19) . . ?
C6 C5 H5A 108.9 . . ?
C4 C5 H5A 108.9 . . ?
C6 C5 H5B 108.9 . . ?
C4 C5 H5B 108.9 . . ?
H5A C5 H5B 107.8 . . ?
C7 C6 C5 111.5(2) . . ?
C7 C6 H6A 109.3 . . ?
C5 C6 H6A 109.3 . . ?
C7 C6 H6B 109.3 . . ?
C5 C6 H6B 109.3 . . ?
H6A C6 H6B 108.0 . . ?
C6 C7 C8 111.0(2) . . ?
C6 C7 H7A 109.4 . . ?
C8 C7 H7A 109.4 . . ?
C6 C7 H7B 109.4 . . ?
C8 C7 H7B 109.4 . . ?
H7A C7 H7B 108.0 . . ?
C9 C8 C7 111.9(2) . . ?
C9 C8 H8A 109.2 . . ?
C7 C8 H8A 109.2 . . ?
C9 C8 H8B 109.2 . . ?
C7 C8 H8B 109.2 . . ?
H8A C8 H8B 107.9 . . ?
C8 C9 C4 112.67(19) . . ?
C8 C9 H9A 109.1 . . ?
C4 C9 H9A 109.1 . . ?
C8 C9 H9B 109.1 . . ?
C4 C9 H9B 109.1 . . ?
H9A C9 H9B 107.8 . . ?
C11 C10 C15 109.67(18) . . ?
C11 C10 B1 114.11(17) . . ?
C15 C10 B1 113.72(16) . . ?
C11 C10 H10 106.2 . . ?
C15 C10 H10 106.2 . . ?
B1 C10 H10 106.2 . . ?
C10 C11 C12 111.9(2) . . ?
C10 C11 H11A 109.2 . . ?
C12 C11 H11A 109.2 . . ?
C10 C11 H11B 109.2 . . ?
C12 C11 H11B 109.2 . . ?
H11A C11 H11B 107.9 . . ?
C13 C12 C11 112.3(2) . . ?
C13 C12 H12A 109.1 . . ?
C11 C12 H12A 109.1 . . ?
C13 C12 H12B 109.1 . . ?
C11 C12 H12B 109.1 . . ?
H12A C12 H12B 107.9 . . ?
C12 C13 C14 111.0(2) . . ?
C12 C13 H13A 109.4 . . ?
C14 C13 H13A 109.4 . . ?
C12 C13 H13B 109.4 . . ?
C14 C13 H13B 109.4 . . ?
H13A C13 H13B 108.0 . . ?
C13 C14 C15 111.2(2) . . ?
C13 C14 H14A 109.4 . . ?
C15 C14 H14A 109.4 . . ?
C13 C14 H14B 109.4 . . ?
C15 C14 H14B 109.4 . . ?
H14A C14 H14B 108.0 . . ?
C14 C15 C10 113.0(2) . . ?
C14 C15 H15A 109.0 . . ?
C10 C15 H15A 109.0 . . ?
C14 C15 H15B 109.0 . . ?
C10 C15 H15B 109.0 . . ?
H15A C15 H15B 107.8 . . ?
C21 C16 C17 109.7(2) . . ?
C21 C16 B2 114.62(17) . . ?
C17 C16 B2 111.13(17) . . ?
C21 C16 H16 107.0 . . ?
C17 C16 H16 107.0 . . ?
B2 C16 H16 107.0 . . ?
C18 C17 C16 111.7(2) . . ?
C18 C17 H17A 109.3 . . ?
C16 C17 H17A 109.3 . . ?
C18 C17 H17B 109.3 . . ?
C16 C17 H17B 109.3 . . ?
H17A C17 H17B 107.9 . . ?
C19 C18 C17 112.1(3) . . ?
C19 C18 H18A 109.2 . . ?
C17 C18 H18A 109.2 . . ?
C19 C18 H18B 109.2 . . ?
C17 C18 H18B 109.2 . . ?
H18A C18 H18B 107.9 . . ?
C18 C19 C20 111.8(3) . . ?
C18 C19 H19A 109.3 . . ?
C20 C19 H19A 109.3 . . ?
C18 C19 H19B 109.3 . . ?
C20 C19 H19B 109.3 . . ?
H19A C19 H19B 107.9 . . ?
C19 C20 C21 110.8(3) . . ?
C19 C20 H20A 109.5 . . ?
C21 C20 H20A 109.5 . . ?
C19 C20 H20B 109.5 . . ?
C21 C20 H20B 109.5 . . ?
H20A C20 H20B 108.1 . . ?
C20 C21 C16 112.0(2) . . ?
C20 C21 H21A 109.2 . . ?
C16 C21 H21A 109.2 . . ?
C20 C21 H21B 109.2 . . ?
C16 C21 H21B 109.2 . . ?
H21A C21 H21B 107.9 . . ?
C27 C22 C23 109.27(17) . . ?
C27 C22 B2 114.14(15) . . ?
C23 C22 B2 113.34(16) . . ?
C27 C22 H22 106.5 . . ?
C23 C22 H22 106.5 . . ?
B2 C22 H22 106.5 . . ?
C24 C23 C22 112.04(18) . . ?
C24 C23 H23A 109.2 . . ?
C22 C23 H23A 109.2 . . ?
C24 C23 H23B 109.2 . . ?
C22 C23 H23B 109.2 . . ?
H23A C23 H23B 107.9 . . ?
C25 C24 C23 111.1(2) . . ?
C25 C24 H24A 109.4 . . ?
C23 C24 H24A 109.4 . . ?
C25 C24 H24B 109.4 . . ?
C23 C24 H24B 109.4 . . ?
H24A C24 H24B 108.0 . . ?
C24 C25 C26 112.1(2) . . ?
C24 C25 H25A 109.2 . . ?
C26 C25 H25A 109.2 . . ?
C24 C25 H25B 109.2 . . ?
C26 C25 H25B 109.2 . . ?
H25A C25 H25B 107.9 . . ?
C25 C26 C27 110.6(2) . . ?
C25 C26 H26A 109.5 . . ?
C27 C26 H26A 109.5 . . ?
C25 C26 H26B 109.5 . . ?
C27 C26 H26B 109.5 . . ?
H26A C26 H26B 108.1 . . ?
C26 C27 C22 112.18(19) . . ?
C26 C27 H27A 109.2 . . ?
C22 C27 H27A 109.2 . . ?
C26 C27 H27B 109.2 . . ?
C22 C27 H27B 109.2 . . ?
H27A C27 H27B 107.9 . . ?
C29 C28 C33 109.19(17) . . ?
C29 C28 B3 112.83(15) . . ?
C33 C28 B3 114.07(16) . . ?
C29 C28 H28 106.8 . . ?
C33 C28 H28 106.8 . . ?
B3 C28 H28 106.8 . . ?
C28 C29 C30 111.40(19) . . ?
C28 C29 H29A 109.3 . . ?
C30 C29 H29A 109.3 . . ?
C28 C29 H29B 109.3 . . ?
C30 C29 H29B 109.3 . . ?
H29A C29 H29B 108.0 . . ?
C31 C30 C29 111.5(2) . . ?
C31 C30 H30A 109.3 . . ?
C29 C30 H30A 109.3 . . ?
C31 C30 H30B 109.3 . . ?
C29 C30 H30B 109.3 . . ?
H30A C30 H30B 108.0 . . ?
C32 C31 C30 111.4(2) . . ?
C32 C31 H31A 109.4 . . ?
C30 C31 H31A 109.4 . . ?
C32 C31 H31B 109.4 . . ?
C30 C31 H31B 109.4 . . ?
H31A C31 H31B 108.0 . . ?
C31 C32 C33 111.8(2) . . ?
C31 C32 H32A 109.3 . . ?
C33 C32 H32A 109.3 . . ?
C31 C32 H32B 109.3 . . ?
C33 C32 H32B 109.3 . . ?
H32A C32 H32B 107.9 . . ?
C32 C33 C28 113.0(2) . . ?
C32 C33 H33A 109.0 . . ?
C28 C33 H33A 109.0 . . ?
C32 C33 H33B 109.0 . . ?
C28 C33 H33B 109.0 . . ?
H33A C33 H33B 107.8 . . ?
C35 C34 C39 108.48(18) . . ?
C35 C34 B3 115.05(18) . . ?
C39 C34 B3 115.56(15) . . ?
C35 C34 H34 105.6 . . ?
C39 C34 H34 105.6 . . ?
B3 C34 H34 105.6 . . ?
C34 C35 C36 112.6(2) . . ?
C34 C35 H35A 109.1 . . ?
C36 C35 H35A 109.1 . . ?
C34 C35 H35B 109.1 . . ?
C36 C35 H35B 109.1 . . ?
H35A C35 H35B 107.8 . . ?
C37 C36 C35 111.1(2) . . ?
C37 C36 H36A 109.4 . . ?
C35 C36 H36A 109.4 . . ?
C37 C36 H36B 109.4 . . ?
C35 C36 H36B 109.4 . . ?
H36A C36 H36B 108.0 . . ?
C36 C37 C38 111.2(2) . . ?
C36 C37 H37A 109.4 . . ?
C38 C37 H37A 109.4 . . ?
C36 C37 H37B 109.4 . . ?
C38 C37 H37B 109.4 . . ?
H37A C37 H37B 108.0 . . ?
C37 C38 C39 110.9(2) . . ?
C37 C38 H38A 109.5 . . ?
C39 C38 H38A 109.5 . . ?
C37 C38 H38B 109.5 . . ?
C39 C38 H38B 109.5 . . ?
H38A C38 H38B 108.1 . . ?
C38 C39 C34 112.57(18) . . ?
C38 C39 H39A 109.1 . . ?
C34 C39 H39A 109.1 . . ?
C38 C39 H39B 109.1 . . ?
C34 C39 H39B 109.1 . . ?
H39A C39 H39B 107.8 . . ?
C43 O7A C40A 113.9(4) . . ?
C43 O7B C40B 108.7(7) . . ?
O7A C40A C41A 100.4(5) . . ?
O7A C40A H40A 111.6 . . ?
C41A C40A H40A 117.5 . . ?
O7A C40A H40B 110.4 . . ?
C41A C40A H40B 107.1 . . ?
H40A C40A H40B 109.5 . . ?
O7B C40B C41B 98.6(8) . . ?
O7B C40B H40C 113.1 . . ?
C41B C40B H40C 112.0 . . ?
O7B C40B H40D 111.8 . . ?
C41B C40B H40D 111.1 . . ?
H40C C40B H40D 109.8 . . ?
C42 C41A C40A 109.9(5) . . ?
C42 C41A H41A 111.9 . . ?
C40A C41A H41A 114.4 . . ?
C42 C41A H41B 106.8 . . ?
C40A C41A H41B 104.6 . . ?
H41A C41A H41B 108.7 . . ?
C42 C41B C40B 87.9(7) . . ?
C42 C41B H41C 114.7 . . ?
C40B C41B H41C 115.0 . . ?
C42 C41B H41D 112.8 . . ?
C40B C41B H41D 113.7 . . ?
H41C C41B H41D 111.1 . . ?
C43 C42 C41B 108.7(6) . . ?
C43 C42 C41A 99.2(4) . . ?
C43 C42 H42A 109.9 . . ?
C41A C42 H42A 114.9 . . ?
C43 C42 H42B 114.6 . . ?
C41A C42 H42B 108.9 . . ?
H42A C42 H42B 109.1 . . ?
C43 C42 H42C 109.5 . . ?
C41B C42 H42C 109.3 . . ?
C43 C42 H42D 110.2 . . ?
C41B C42 H42D 110.5 . . ?
H42C C42 H42D 108.6 . . ?
O7A C43 C42 114.1(4) . . ?
C42 C43 O7B 93.0(5) . . ?
O7A C43 H43A 110.5 . . ?
C42 C43 H43A 111.3 . . ?
O7A C43 H43B 106.5 . . ?
C42 C43 H43B 106.0 . . ?
H43A C43 H43B 108.0 . . ?
C42 C43 H43C 112.4 . . ?
O7B C43 H43C 112.3 . . ?
C42 C43 H43D 114.1 . . ?
O7B C43 H43D 113.6 . . ?
H43C C43 H43D 110.5 . . ?
C47A O8A C44A 119.1(11) . . ?
C44B O8B C47B 90.4(9) . . ?
O8A C44A C45A 101.0(11) . . ?
O8A C44A H44A 120.2 . . ?
C45A C44A H44A 102.0 . . ?
O8A C44A H44B 115.8 . . ?
C45A C44A H44B 106.6 . . ?
H44A C44A H44B 109.0 . . ?
O8B C44B C45B 112.8(10) . . ?
O8B C44B H44C 104.9 . . ?
C45B C44B H44C 119.1 . . ?
O8B C44B H44D 108.2 . . ?
C45B C44B H44D 104.0 . . ?
H44C C44B H44D 107.3 . . ?
C44A C45A C46 93.7(9) . . ?
C44A C45A H45A 126.1 . . ?
C46 C45A H45A 116.3 . . ?
C44A C45A H45B 106.4 . . ?
C46 C45A H45B 99.9 . . ?
H45A C45A H45B 110.5 . . ?
C46 C45B C44B 98.4(7) . . ?
C46 C45B H45C 87.0 . . ?
C44B C45B H45C 89.8 . . ?
H45B C45B H45C 108.3 . . ?
C46 C45B H45D 129.8 . . ?
C44B C45B H45D 127.8 . . ?
H45C C45B H45D 108.8 . . ?
C47A C46 C45A 115.4(10) . . ?
C45B C46 C47B 99.7(6) . . ?
C47A C46 H46A 116.0 . . ?
C45A C46 H46A 97.8 . . ?
C47A C46 H46B 97.8 . . ?
C45A C46 H46B 122.2 . . ?
H46A C46 H46B 108.6 . . ?
C45B C46 H46C 132.9 . . ?
C47B C46 H46C 110.0 . . ?
C45B C46 H46D 88.9 . . ?
C47B C46 H46D 114.7 . . ?
H46C C46 H46D 109.4 . . ?
O8A C47A C46 93.2(9) . . ?
O8A C47A H47A 112.7 . . ?
C46 C47A H47A 121.1 . . ?
O8A C47A H47B 106.4 . . ?
C46 C47A H47B 112.3 . . ?
H47A C47A H47B 109.4 . . ?
O8B C47B C46 116.2(7) . . ?
O8B C47B H47C 103.4 . . ?
C46 C47B H47C 105.6 . . ?
O8B C47B H47D 112.3 . . ?
C46 C47B H47D 110.8 . . ?
H47C C47B H47D 107.6 . . ?

loop_
_geom_bond_atom_site_label_1
_geom_bond_atom_site_label_2
_geom_bond_distance
_geom_bond_site_symmetry_2
_geom_bond_publ_flag
O1 C1 1.257(2) . ?
O1 B1 1.578(2) . ?
O2 C1 1.256(2) . ?
O2 B2 1.561(2) . ?
O3 C2 1.235(2) . ?
O3 B2 1.561(2) . ?
O4 C2 1.262(2) . ?
O4 B3 1.560(2) . ?
O5 C3 1.247(2) . ?
O5 B3 1.569(2) . ?
O6 C3 1.256(2) . ?
O6 B1 1.548(2) 2_666 ?
B1 O6 1.548(2) 2_666 ?
B1 C4 1.598(3) . ?
B1 C10 1.604(3) . ?
B2 C16 1.601(3) . ?
B2 C22 1.602(3) . ?
B3 C28 1.600(3) . ?
B3 C34 1.602(3) . ?
C1 H1 0.9500 . ?
C2 H2 0.9500 . ?
C3 H3 0.9500 . ?
C4 C9 1.536(3) . ?
C4 C5 1.538(3) . ?
C4 H4 1.0000 . ?
C5 C6 1.521(3) . ?
C5 H5A 0.9900 . ?
C5 H5B 0.9900 . ?
C6 C7 1.517(4) . ?
C6 H6A 0.9900 . ?
C6 H6B 0.9900 . ?
C7 C8 1.524(4) . ?
C7 H7A 0.9900 . ?
C7 H7B 0.9900 . ?
C8 C9 1.519(3) . ?
C8 H8A 0.9900 . ?
C8 H8B 0.9900 . ?
C9 H9A 0.9900 . ?
C9 H9B 0.9900 . ?
C10 C11 1.536(3) . ?
C10 C15 1.540(3) . ?
C10 H10 1.0000 . ?
C11 C12 1.541(3) . ?
C11 H11A 0.9900 . ?
C11 H11B 0.9900 . ?
C12 C13 1.508(4) . ?
C12 H12A 0.9900 . ?
C12 H12B 0.9900 . ?
C13 C14 1.511(4) . ?
C13 H13A 0.9900 . ?
C13 H13B 0.9900 . ?
C14 C15 1.523(3) . ?
C14 H14A 0.9900 . ?
C14 H14B 0.9900 . ?
C15 H15A 0.9900 . ?
C15 H15B 0.9900 . ?
C16 C21 1.533(3) . ?
C16 C17 1.536(3) . ?
C16 H16 1.0000 . ?
C17 C18 1.534(4) . ?
C17 H17A 0.9900 . ?
C17 H17B 0.9900 . ?
C18 C19 1.513(6) . ?
C18 H18A 0.9900 . ?
C18 H18B 0.9900 . ?
C19 C20 1.517(6) . ?
C19 H19A 0.9900 . ?
C19 H19B 0.9900 . ?
C20 C21 1.523(4) . ?
C20 H20A 0.9900 . ?
C20 H20B 0.9900 . ?
C21 H21A 0.9900 . ?
C21 H21B 0.9900 . ?
C22 C27 1.532(3) . ?
C22 C23 1.541(3) . ?
C22 H22 1.0000 . ?
C23 C24 1.529(3) . ?
C23 H23A 0.9900 . ?
C23 H23B 0.9900 . ?
C24 C25 1.513(4) . ?
C24 H24A 0.9900 . ?
C24 H24B 0.9900 . ?
C25 C26 1.519(4) . ?
C25 H25A 0.9900 . ?
C25 H25B 0.9900 . ?
C26 C27 1.528(3) . ?
C26 H26A 0.9900 . ?
C26 H26B 0.9900 . ?
C27 H27A 0.9900 . ?
C27 H27B 0.9900 . ?
C28 C29 1.535(3) . ?
C28 C33 1.535(3) . ?
C28 H28 1.0000 . ?
C29 C30 1.538(3) . ?
C29 H29A 0.9900 . ?
C29 H29B 0.9900 . ?
C30 C31 1.516(4) . ?
C30 H30A 0.9900 . ?
C30 H30B 0.9900 . ?
C31 C32 1.506(4) . ?
C31 H31A 0.9900 . ?
C31 H31B 0.9900 . ?
C32 C33 1.520(3) . ?
C32 H32A 0.9900 . ?
C32 H32B 0.9900 . ?
C33 H33A 0.9900 . ?
C33 H33B 0.9900 . ?
C34 C35 1.523(3) . ?
C34 C39 1.528(3) . ?
C34 H34 1.0000 . ?
C35 C36 1.535(4) . ?
C35 H35A 0.9900 . ?
C35 H35B 0.9900 . ?
C36 C37 1.497(4) . ?
C36 H36A 0.9900 . ?
C36 H36B 0.9900 . ?
C37 C38 1.507(4) . ?
C37 H37A 0.9900 . ?
C37 H37B 0.9900 . ?
C38 C39 1.518(3) . ?
C38 H38A 0.9900 . ?
C38 H38B 0.9900 . ?
C39 H39A 0.9900 . ?
C39 H39B 0.9900 . ?
O7A C43 1.324(5) . ?
O7A C40A 1.429(6) . ?
O7B C43 1.503(8) . ?
O7B C40B 1.509(9) . ?
C40A C41A 1.550(7) . ?
C40A H40A 0.9898 . ?
C40A H40B 0.9902 . ?
C40B C41B 1.510(9) . ?
C40B H40C 0.9600 . ?
C40B H40D 0.9601 . ?
C41A C42 1.538(5) . ?
C41A H41A 0.9899 . ?
C41A H41B 0.9902 . ?
C41B C42 1.466(5) . ?
C41B H41C 0.9600 . ?
C41B H41D 0.9600 . ?
C42 C43 1.453(4) . ?
C42 H42A 0.9901 . ?
C42 H42B 0.9899 . ?
C42 H42C 0.9600 . ?
C42 H42D 0.9600 . ?
C43 H43A 0.9900 . ?
C43 H43B 0.9902 . ?
C43 H43C 0.9600 . ?
C43 H43D 0.9599 . ?
O8A C47A 1.409(9) . ?
O8A C44A 1.458(9) . ?
O8B C44B 1.452(5) . ?
O8B C47B 1.461(9) . ?
C44A C45A 1.510(9) . ?
C44A H44A 0.9598 . ?
C44A H44B 0.9601 . ?
C44B C45B 1.514(5) . ?
C44B H44C 0.9899 . ?
C44B H44D 0.9900 . ?
C45A C46 1.514(5) . ?
C45A H45A 0.9600 . ?
C45A H45B 0.9601 . ?
C45B C46 1.486(8) . ?
C45B H45C 0.9600 . ?
C45B H45D 0.9600 . ?
C46 C47A 1.451(9) . ?
C46 C47B 1.569(8) . ?
C46 H46A 0.9602 . ?
C46 H46B 0.9599 . ?
C46 H46C 0.9599 . ?
C46 H46D 0.9600 . ?
C47A H47A 0.9601 . ?
C47A H47B 0.9599 . ?
C47B H47C 0.9600 . ?
C47B H47D 0.9601 . ?
